data_2009281
loop_
_publ_author_name
'Hubin, Timothy J.'
'Alcock, Nathaniel W.'
'Busch, Daryle H.'

_publ_section_title
;
 A cyclam-like macrocycle side-bridged by a propyl chain
;
_journal_issue 12
_journal_name_full 'Acta Crystallographica Section C'
_journal_page_first 2188
_journal_page_last 2190
_journal_paper_doi 10.1107/S0108270199011038
_journal_volume 55
_journal_year 1999
_chemical_formula_moiety 'C19 H42 N4 2+, Cl - , I - , 0.5C4 H10 O'
_chemical_formula_sum 'C20 H45 Cl I N4 O0.5'
_chemical_formula_weight 525.91
_chemical_name_systematic
;
 ?
;
_space_group_IT_number 2
_symmetry_cell_setting triclinic
_symmetry_space_group_name_Hall '-P 1'
_symmetry_space_group_name_H-M 'P -1'
_audit_creation_method SHELXL-97
_cell_angle_alpha 69.8390(10)
_cell_angle_beta 77.0830(10)
_cell_angle_gamma 87.9330(10)
_cell_formula_units_Z 2
_cell_length_a 8.8253(7)
_cell_length_b 11.5326(9)
_cell_length_c 14.3441(11)
_cell_measurement_reflns_used 3926
_cell_measurement_temperature 180(2)
_cell_measurement_theta_max 20
_cell_measurement_theta_min 3
_cell_volume 1334.45(18)
_computing_cell_refinement 'SAINT (Siemens, 1995)'
_computing_data_collection 'SMART (Siemens, 1994)'
_computing_data_reduction SAINT
_computing_molecular_graphics 'SHELXTL (Sheldrick, 1997)'
_computing_publication_material SHELXTL
_computing_structure_refinement 'SHELXL97 (Sheldrick, 1997)'
_computing_structure_solution 'SHELXS97 (Sheldrick, 1997)'
_diffrn_ambient_temperature 180(2)
_diffrn_detector_area_resol_mean 8.192
_diffrn_measured_fraction_theta_full 0.980
_diffrn_measured_fraction_theta_max 0.980
_diffrn_measurement_device_type 'Siemens SMART diffractometer'
_diffrn_measurement_method '\w scans'
_diffrn_radiation_monochromator graphite
_diffrn_radiation_source 'fine-focus sealed tube'
_diffrn_radiation_type MoK\a
_diffrn_radiation_wavelength 0.71073
_diffrn_reflns_av_R_equivalents 0.0214
_diffrn_reflns_av_sigmaI/netI 0.0550
_diffrn_reflns_limit_h_max 10
_diffrn_reflns_limit_h_min -9
_diffrn_reflns_limit_k_max 10
_diffrn_reflns_limit_k_min -13
_diffrn_reflns_limit_l_max 16
_diffrn_reflns_limit_l_min -16
_diffrn_reflns_number 6454
_diffrn_reflns_theta_full 24.50
_diffrn_reflns_theta_max 24.50
_diffrn_reflns_theta_min 1.98
_diffrn_standards_decay_% none
_exptl_absorpt_coefficient_mu 1.313
_exptl_absorpt_correction_T_max 0.93
_exptl_absorpt_correction_T_min 0.75
_exptl_absorpt_correction_type multi-scan
_exptl_absorpt_process_details '(SADABS; Sheldrick, 1996)'
_exptl_crystal_colour colourless
_exptl_crystal_density_diffrn 1.309
_exptl_crystal_density_method 'not measured'
_exptl_crystal_description needle
_exptl_crystal_F_000 534
_exptl_crystal_size_max 0.25
_exptl_crystal_size_mid 0.1
_exptl_crystal_size_min 0.1
_refine_diff_density_max 0.977
_refine_diff_density_min -1.169
_refine_ls_extinction_method none
_refine_ls_goodness_of_fit_ref 1.032
_refine_ls_hydrogen_treatment mixed
_refine_ls_matrix_type full
_refine_ls_number_parameters 279
_refine_ls_number_reflns 4364
_refine_ls_number_restraints 1
_refine_ls_restrained_S_all 1.032
_refine_ls_R_factor_all 0.0765
_refine_ls_R_factor_gt 0.0490
_refine_ls_shift/su_max 0.045
_refine_ls_shift/su_mean 0.002
_refine_ls_structure_factor_coef Fsqd
_refine_ls_weighting_details 'calc w = 1/[\s^2^(Fo^2^)+(0.0760P)^2^] where P=(Fo^2^+2Fc^2^)/3'
_refine_ls_weighting_scheme calc
_refine_ls_wR_factor_ref 0.1339
_reflns_number_gt 3119
_reflns_number_total 4364
_reflns_threshold_expression I>2\s(I)
_cod_data_source_file ha1266.cif
_cod_data_source_block timtri
_cod_depositor_comments
;
The following automatic conversions were performed:
'_symmetry_cell_setting' value 'Triclinic' changed to 'triclinic'
according to '/home/saulius/struct/CIF-dictionaries/cif_core.dic'
dictionary named 'cif_core.dic' version 2.4.1 from 2010-06-29.

Automatic conversion script
Id: cif_fix_enum 1527 2010-12-29 10:47:43Z saulius 

The following automatic conversions were performed:

'_symmetry_cell_setting' value 'Triclinic' changed to 'triclinic'
according to /home/saulius/struct/CIF-dictionaries/cif_core.dic
dictionary named 'cif_core.dic' version 2.4.1 from 2010-06-29.

Automatic conversion script
Id: cif_fix_values 1715 2011-07-08 13:25:40Z adriana 
;
_cod_database_code 2009281
_cod_database_fobs_code 2009281

loop_
_symmetry_equiv_pos_as_xyz
'x, y, z'
'-x, -y, -z'

loop_
_atom_site_label
_atom_site_fract_x
_atom_site_fract_y
_atom_site_fract_z
_atom_site_U_iso_or_equiv
_atom_site_adp_type
_atom_site_calc_flag
_atom_site_refinement_flags
_atom_site_occupancy
_atom_site_disorder_assembly
_atom_site_disorder_group
_atom_site_type_symbol
I1 0.50014(6) 0.67748(3) 0.17370(3) 0.0651(2) Uani d . 1 . . I
Cl1 0.26321(16) -0.04951(11) 0.51632(10) 0.0464(4) Uani d . 1 . . Cl
N1 0.2476(5) 0.1526(3) 0.2250(3) 0.0290(9) Uani d . 1 . . N
C2 0.0989(6) 0.1365(5) 0.3024(4) 0.0350(11) Uani d . 1 . . C
H2A 0.0951 0.0547 0.3566 0.042 Uiso calc R 1 . . H
H2B 0.0109 0.1378 0.2697 0.042 Uiso calc R 1 . . H
C3 0.0799(6) 0.2361(4) 0.3502(4) 0.0340(11) Uani d . 1 . . C
H3A 0.0885 0.3185 0.2962 0.041 Uiso calc R 1 . . H
H3B -0.0245 0.2260 0.3962 0.041 Uiso calc R 1 . . H
N4 0.2002(4) 0.2279(3) 0.4083(3) 0.0281(9) Uani d . 1 . . N
H04A 0.2947 0.2509 0.3628 0.034 Uiso calc R 1 . . H
H04B 0.2046 0.1464 0.4480 0.034 Uiso calc R 1 . . H
C5 0.1796(6) 0.3046(4) 0.4765(4) 0.0345(12) Uani d . 1 . . C
C6 0.3292(6) 0.2950(4) 0.5163(3) 0.0354(12) Uani d . 1 . . C
H6A 0.3135 0.3374 0.5669 0.042 Uiso calc R 1 . . H
H6B 0.3423 0.2065 0.5530 0.042 Uiso calc R 1 . . H
C7 0.4797(6) 0.3467(4) 0.4395(3) 0.0315(11) Uani d . 1 . . C
H7A 0.4625 0.4321 0.3948 0.038 Uiso calc R 1 . . H
N8 0.5210(5) 0.2676(3) 0.3744(3) 0.0334(10) Uani d D 1 . . N
H08A 0.543(6) 0.198(3) 0.411(3) 0.040 Uiso d D 1 . . H
C9 0.6480(6) 0.3214(4) 0.2835(4) 0.0354(12) Uani d . 1 . . C
H9A 0.7391 0.3441 0.3044 0.043 Uiso calc R 1 . . H
H9B 0.6135 0.3974 0.2367 0.043 Uiso calc R 1 . . H
C10 0.6944(6) 0.2300(5) 0.2290(4) 0.0356(12) Uani d . 1 . . C
H10A 0.7858 0.2651 0.1722 0.043 Uiso calc R 1 . . H
H10B 0.7256 0.1532 0.2770 0.043 Uiso calc R 1 . . H
N11 0.5662(5) 0.1991(3) 0.1877(3) 0.0301(9) Uani d . 1 . . N
H11A 0.4760 0.1890 0.2384 0.036 Uiso calc R 1 . . H
C12 0.5854(6) 0.0754(5) 0.1692(3) 0.0388(13) Uani d . 1 . . C
C13 0.4454(6) 0.0490(4) 0.1310(3) 0.0367(12) Uani d . 1 . . C
H13A 0.4432 0.1166 0.0662 0.044 Uiso calc R 1 . . H
H13B 0.4632 -0.0283 0.1154 0.044 Uiso calc R 1 . . H
C14 0.2854(6) 0.0360(4) 0.2022(4) 0.0356(12) Uani d . 1 . . C
H14A 0.2903 -0.0306 0.2680 0.043 Uiso calc R 1 . . H
C15 0.2498(6) 0.2646(4) 0.1319(4) 0.0357(12) Uani d . 1 . . C
H15A 0.2643 0.2390 0.0714 0.043 Uiso calc R 1 . . H
H15B 0.1487 0.3044 0.1393 0.043 Uiso calc R 1 . . H
C16 0.3785(6) 0.3562(4) 0.1158(4) 0.0377(12) Uani d . 1 . . C
H16A 0.3620 0.3819 0.1764 0.045 Uiso calc R 1 . . H
H16B 0.3718 0.4306 0.0565 0.045 Uiso calc R 1 . . H
C17 0.5423(6) 0.3081(4) 0.0980(3) 0.0381(12) Uani d . 1 . . C
H17A 0.5605 0.2836 0.0368 0.046 Uiso calc R 1 . . H
H17B 0.6194 0.3754 0.0846 0.046 Uiso calc R 1 . . H
C18 0.1520(6) 0.4373(4) 0.4165(4) 0.0402(12) Uani d . 1 . . C
H18A 0.0501 0.4413 0.3992 0.060 Uiso calc R 1 . . H
H18B 0.2335 0.4671 0.3538 0.060 Uiso calc R 1 . . H
H18C 0.1545 0.4892 0.4577 0.060 Uiso calc R 1 . . H
C19 0.0420(7) 0.2481(5) 0.5671(4) 0.0472(14) Uani d . 1 . . C
H19A -0.0525 0.2479 0.5420 0.071 Uiso calc R 1 . . H
H19B 0.0271 0.2972 0.6119 0.071 Uiso calc R 1 . . H
H19C 0.0636 0.1631 0.6052 0.071 Uiso calc R 1 . . H
C20 0.6082(7) 0.3545(5) 0.4918(4) 0.0476(14) Uani d . 1 . . C
H20A 0.7017 0.3947 0.4404 0.071 Uiso calc R 1 . . H
H20B 0.6314 0.2710 0.5323 0.071 Uiso calc R 1 . . H
H20C 0.5745 0.4028 0.5366 0.071 Uiso calc R 1 . . H
C21 0.7342(7) 0.0805(6) 0.0874(4) 0.0519(15) Uani d . 1 . . C
H21A 0.7465 0.0000 0.0783 0.078 Uiso calc R 1 . . H
H21B 0.8246 0.1005 0.1091 0.078 Uiso calc R 1 . . H
H21C 0.7262 0.1441 0.0228 0.078 Uiso calc R 1 . . H
C22 0.5941(7) -0.0262(5) 0.2695(4) 0.0441(13) Uani d . 1 . . C
H22A 0.5124 -0.0163 0.3246 0.066 Uiso calc R 1 . . H
H22B 0.6961 -0.0204 0.2843 0.066 Uiso calc R 1 . . H
H22C 0.5793 -0.1072 0.2639 0.066 Uiso calc R 1 . . H
C23 0.1642(7) -0.0074(5) 0.1590(4) 0.0520(15) Uani d . 1 . . C
H23A 0.0608 -0.0109 0.2030 0.078 Uiso calc R 1 . . H
H23B 0.1884 -0.0899 0.1560 0.078 Uiso calc R 1 . . H
H23C 0.1657 0.0506 0.0902 0.078 Uiso calc R 1 . . H
C001 0.849(3) 0.570(2) 0.0952(13) 0.129(8) Uani d P 0.50 . . C
C002 1.002(2) 0.5926(14) 0.0999(12) 0.087(5) Uani d P 0.50 . . C
C003 0.983(2) 0.6400(17) 0.1817(13) 0.083(5) Uani d P 0.50 . . C
C004 0.8606(13) 0.5847(10) 0.2671(8) 0.046(3) Uani d P 0.50 . . C
C005 1.089(4) 0.635(3) 0.159(2) 0.062(8) Uiso d P 0.25 . . C
C006 0.956(4) 0.701(3) 0.153(3) 0.067(9) Uiso d P 0.25 . . C

loop_
_atom_site_aniso_label
_atom_site_aniso_U_11
_atom_site_aniso_U_22
_atom_site_aniso_U_33
_atom_site_aniso_U_12
_atom_site_aniso_U_13
_atom_site_aniso_U_23
I1 0.1182(5) 0.0367(2) 0.0384(2) 0.0027(2) -0.0225(2) -0.00722(17)
Cl1 0.0457(9) 0.0292(6) 0.0542(8) -0.0017(6) -0.0245(7) 0.0067(6)
N1 0.034(2) 0.027(2) 0.0223(19) 0.0029(17) -0.0065(17) -0.0033(16)
C2 0.032(3) 0.041(3) 0.033(3) 0.003(2) -0.009(2) -0.012(2)
C3 0.030(3) 0.036(3) 0.035(3) 0.003(2) -0.006(2) -0.012(2)
N4 0.032(2) 0.025(2) 0.0238(19) 0.0036(16) -0.0030(17) -0.0070(16)
C5 0.040(3) 0.032(3) 0.032(3) 0.003(2) -0.005(2) -0.014(2)
C6 0.046(3) 0.034(3) 0.029(3) 0.006(2) -0.010(2) -0.014(2)
C7 0.037(3) 0.020(2) 0.036(3) 0.005(2) -0.010(2) -0.008(2)
N8 0.038(3) 0.022(2) 0.035(2) 0.0043(18) -0.0030(19) -0.0077(18)
C9 0.033(3) 0.033(3) 0.035(3) -0.003(2) -0.008(2) -0.004(2)
C10 0.029(3) 0.039(3) 0.030(3) 0.002(2) -0.002(2) -0.004(2)
N11 0.031(2) 0.033(2) 0.0197(19) 0.0047(17) -0.0010(16) -0.0043(16)
C12 0.052(4) 0.039(3) 0.021(2) 0.011(2) -0.005(2) -0.008(2)
C13 0.052(4) 0.030(3) 0.026(2) 0.006(2) -0.006(2) -0.009(2)
C14 0.049(3) 0.028(3) 0.030(3) 0.005(2) -0.009(2) -0.010(2)
C15 0.046(3) 0.033(3) 0.028(2) 0.006(2) -0.017(2) -0.004(2)
C16 0.044(3) 0.027(2) 0.030(3) 0.003(2) -0.009(2) 0.004(2)
C17 0.045(3) 0.031(3) 0.025(2) 0.000(2) -0.002(2) 0.003(2)
C18 0.043(3) 0.034(3) 0.047(3) 0.012(2) -0.012(3) -0.018(2)
C19 0.048(4) 0.055(3) 0.035(3) -0.004(3) 0.005(3) -0.020(3)
C20 0.046(4) 0.048(3) 0.058(4) 0.010(3) -0.018(3) -0.026(3)
C21 0.053(4) 0.065(4) 0.038(3) 0.020(3) -0.004(3) -0.024(3)
C22 0.060(4) 0.039(3) 0.035(3) 0.014(3) -0.018(3) -0.011(2)
C23 0.064(4) 0.052(3) 0.048(3) -0.004(3) -0.015(3) -0.025(3)
C001 0.083(15) 0.19(2) 0.069(11) 0.028(14) 0.014(10) -0.014(13)
C002 0.100(14) 0.070(10) 0.073(10) 0.028(9) 0.012(9) -0.022(8)
C003 0.087(15) 0.071(11) 0.071(11) 0.025(10) -0.027(10) 0.004(9)
C004 0.043(7) 0.057(7) 0.029(5) -0.015(5) -0.006(5) -0.005(5)

loop_
_atom_type_symbol
_atom_type_description
_atom_type_scat_dispersion_real
_atom_type_scat_dispersion_imag
_atom_type_scat_source
C C 0.0033 0.0016 'International Tables Vol C Tables 4.2.6.8 and 6.1.1.4'
H H 0.0000 0.0000 'International Tables Vol C Tables 4.2.6.8 and 6.1.1.4'
N N 0.0061 0.0033 'International Tables Vol C Tables 4.2.6.8 and 6.1.1.4'
Cl Cl 0.1484 0.1585 'International Tables Vol C Tables 4.2.6.8 and 6.1.1.4'
I I -0.4742 1.8119 'International Tables Vol C Tables 4.2.6.8 and 6.1.1.4'

loop_
_geom_angle_atom_site_label_1
_geom_angle_atom_site_label_2
_geom_angle_atom_site_label_3
_geom_angle
C2 N1 C14 111.1(4)
C2 N1 C15 111.9(4)
C14 N1 C15 113.7(3)
N1 C2 C3 112.6(4)
N4 C3 C2 110.2(4)
C3 N4 C5 116.6(4)
N4 C5 C18 109.7(4)
N4 C5 C19 108.6(4)
C18 C5 C19 111.1(4)
N4 C5 C6 106.7(4)
C18 C5 C6 111.6(4)
C19 C5 C6 108.9(4)
C7 C6 C5 117.9(4)
N8 C7 C6 108.5(4)
N8 C7 C20 111.9(4)
C6 C7 C20 111.1(4)
C9 N8 C7 114.0(4)
N8 C9 C10 110.5(4)
N11 C10 C9 112.6(4)
C10 N11 C17 109.7(4)
C10 N11 C12 113.1(4)
C17 N11 C12 115.2(4)
C22 C12 N11 108.4(4)
C22 C12 C13 110.2(4)
N11 C12 C13 109.3(4)
C22 C12 C21 110.0(4)
N11 C12 C21 110.6(4)
C13 C12 C21 108.2(4)
C14 C13 C12 117.1(4)
N1 C14 C13 110.8(4)
N1 C14 C23 114.3(4)
C13 C14 C23 109.9(4)
C16 C15 N1 111.2(4)
C15 C16 C17 114.6(4)
N11 C17 C16 112.2(4)
C001 C002 C003 103.8(16)
C001 C002 C005 141(2)
C003 C002 C005 37.2(13)
C001 C002 C006 94.9(18)
C003 C002 C006 26.4(11)
C005 C002 C006 51.7(18)
C006 C003 C005 111(5)
C006 C003 C004 107(4)
C005 C003 C004 140(3)
C006 C003 C002 94(3)
C005 C003 C002 73(2)
C004 C003 C002 116.4(16)
C003 C004 C006 23.6(12)
C003 C005 C006 30(2)
C003 C005 C002 69(2)
C006 C005 C002 72(2)
C003 C006 C005 39(3)
C003 C006 C002 59(3)
C005 C006 C002 56.8(19)
C003 C006 C004 49(3)
C005 C006 C004 88(2)
C002 C006 C004 89.2(17)

loop_
_geom_bond_atom_site_label_1
_geom_bond_atom_site_label_2
_geom_bond_site_symmetry_2
_geom_bond_distance
_geom_bond_publ_flag
N1 C2 . 1.487(6) ?
N1 C14 . 1.501(6) ?
N1 C15 . 1.502(5) ?
C2 C3 . 1.515(6) ?
C3 N4 . 1.471(6) ?
N4 C5 . 1.509(5) ?
C5 C18 . 1.517(7) ?
C5 C19 . 1.535(7) ?
C5 C6 . 1.537(7) ?
C6 C7 . 1.511(7) ?
C7 N8 . 1.499(6) ?
C7 C20 . 1.514(7) ?
N8 C9 . 1.476(6) ?
C9 C10 . 1.510(7) ?
C10 N11 . 1.495(6) ?
N11 C17 . 1.507(6) ?
N11 C12 . 1.536(6) ?
C12 C22 . 1.526(7) ?
C12 C13 . 1.538(8) ?
C12 C21 . 1.540(7) ?
C13 C14 . 1.525(7) ?
C14 C23 . 1.525(7) ?
C15 C16 . 1.504(7) ?
C16 C17 . 1.528(7) ?
C001 C002 . 1.41(3) ?
C002 C003 . 1.43(2) ?
C002 C005 . 1.47(4) ?
C002 C006 . 1.67(3) ?
C003 C006 . 0.74(3) ?
C003 C005 . 0.93(3) ?
C003 C004 . 1.41(2) ?
C004 C006 . 1.77(3) ?
C005 C006 . 1.38(5) ?
